data_1558282
loop_
_publ_author_name
'Yang, Ping'
'Zheng, Chao'
'Nie, Yu-Han'
'You, Shuli'

_publ_section_title
;
 Palladium-Catalyzed Dearomative 1,4-Difunctionalization of Naphthalenes
;
_journal_name_full 'Chemical Science'
_journal_paper_doi 10.1039/D0SC02816A
_journal_year 2020
_chemical_formula_sum 'C23 H21 N O5'
_chemical_formula_weight 391.41
_space_group_crystal_system monoclinic
_space_group_IT_number 14
_space_group_name_Hall '-P 2ybc'
_space_group_name_H-M_alt 'P 1 21/c 1'
_atom_sites_solution_hydrogens geom
_audit_creation_method SHELXL-2013
_audit_update_record
;
2020-02-07 deposited with the CCDC.	2020-06-10 downloaded from the CCDC.
;
_cell_angle_alpha 90
_cell_angle_beta 107.808(3)
_cell_angle_gamma 90
_cell_formula_units_Z 4
_cell_length_a 16.6707(14)
_cell_length_b 9.3051(9)
_cell_length_c 13.8903(13)
_cell_measurement_reflns_used 4803
_cell_measurement_temperature 293(2)
_cell_measurement_theta_max 53.156
_cell_measurement_theta_min 5.353
_cell_volume 2051.5(3)
_computing_cell_refinement 'Bruker SAINT'
_computing_data_collection 'Bruker APEX2'
_computing_data_reduction 'Bruker SAINT'
_computing_molecular_graphics 'Bruker SHELXTL'
_computing_publication_material 'Bruker SHELXTL'
_computing_structure_refinement 'SHELXL-2013 (Sheldrick, 2013)'
_computing_structure_solution 'SHELXS-97 (Sheldrick 2008)'
_diffrn_ambient_temperature 293(2)
_diffrn_measured_fraction_theta_full 0.995
_diffrn_measured_fraction_theta_max 0.994
_diffrn_measurement_device_type 'Bruker APEX-II CCD'
_diffrn_measurement_method '\f and \w scans'
_diffrn_radiation_type MoK\a
_diffrn_radiation_wavelength 0.71073
_diffrn_reflns_av_R_equivalents 0.0509
_diffrn_reflns_av_unetI/netI 0.0448
_diffrn_reflns_Laue_measured_fraction_full 0.995
_diffrn_reflns_Laue_measured_fraction_max 0.994
_diffrn_reflns_limit_h_max 19
_diffrn_reflns_limit_h_min -20
_diffrn_reflns_limit_k_max 11
_diffrn_reflns_limit_k_min -11
_diffrn_reflns_limit_l_max 16
_diffrn_reflns_limit_l_min -17
_diffrn_reflns_number 17265
_diffrn_reflns_point_group_measured_fraction_full 0.995
_diffrn_reflns_point_group_measured_fraction_max 0.994
_diffrn_reflns_theta_full 25.242
_diffrn_reflns_theta_max 26.000
_diffrn_reflns_theta_min 2.676
_exptl_absorpt_coefficient_mu 0.090
_exptl_absorpt_correction_T_max 0.7456
_exptl_absorpt_correction_T_min 0.5563
_exptl_absorpt_correction_type multi-scan
_exptl_absorpt_process_details sadabs
_exptl_crystal_colour colorless
_exptl_crystal_density_diffrn 1.267
_exptl_crystal_description prismatic
_exptl_crystal_F_000 824
_exptl_crystal_size_max 0.190
_exptl_crystal_size_mid 0.150
_exptl_crystal_size_min 0.100
_refine_diff_density_max 0.157
_refine_diff_density_min -0.145
_refine_diff_density_rms 0.030
_refine_ls_extinction_coef 0.025(3)
_refine_ls_extinction_expression Fc^*^=kFc[1+0.001xFc^2^\l^3^/sin(2\q)]^-1/4^
_refine_ls_extinction_method SHELXL
_refine_ls_goodness_of_fit_ref 1.051
_refine_ls_hydrogen_treatment constr
_refine_ls_matrix_type full
_refine_ls_number_parameters 266
_refine_ls_number_reflns 4015
_refine_ls_number_restraints 0
_refine_ls_restrained_S_all 1.051
_refine_ls_R_factor_all 0.0854
_refine_ls_R_factor_gt 0.0502
_refine_ls_shift/su_max 0.018
_refine_ls_shift/su_mean 0.000
_refine_ls_structure_factor_coef Fsqd
_refine_ls_weighting_details 'w=1/[\s^2^(Fo^2^)+(0.0543P)^2^+0.4019P] where P=(Fo^2^+2Fc^2^)/3'
_refine_ls_weighting_scheme calc
_refine_ls_wR_factor_gt 0.1150
_refine_ls_wR_factor_ref 0.1388
_reflns_Friedel_coverage 0.000
_reflns_number_gt 2675
_reflns_number_total 4015
_reflns_threshold_expression 'I > 2\s(I)'
_cod_data_source_file d0sc02816a2.cif
_cod_data_source_block d8v19785
_cod_original_sg_symbol_H-M 'P 21/c'
_cod_database_code 1558282
_shelx_space_group_comment
; 
The symmetry employed for this shelxl refinement is uniquely defined 
by the following loop, which should always be used as a source of 
symmetry information in preference to the above space-group names. 
They are only intended as comments. 
;
_shelx_estimated_absorpt_t_min 0.983
_shelx_estimated_absorpt_t_max 0.991
_shelxl_version_number 2013-4

loop_
_space_group_symop_operation_xyz
'x, y, z'
'-x, y+1/2, -z+1/2'
'-x, -y, -z'
'x, -y-1/2, z-1/2'

loop_
_atom_site_label
_atom_site_type_symbol
_atom_site_fract_x
_atom_site_fract_y
_atom_site_fract_z
_atom_site_U_iso_or_equiv
_atom_site_adp_type
_atom_site_occupancy
_atom_site_site_symmetry_order
_atom_site_calc_flag
_atom_site_refinement_flags_posn
_atom_site_refinement_flags_adp
_atom_site_refinement_flags_occupancy
_atom_site_disorder_assembly
_atom_site_disorder_group
O1 O 0.76455(9) 0.11592(17) 0.63470(11) 0.0704(5) Uani 1 1 d . . . . .
O2 O 0.79322(12) 0.4932(2) 0.89555(13) 0.1086(7) Uani 1 1 d . . . . .
O3 O 0.90108(10) 0.3449(2) 0.90948(11) 0.0881(6) Uani 1 1 d . . . . .
O4 O 0.92192(11) 0.6370(2) 0.76966(14) 0.0923(6) Uani 1 1 d . . . . .
O5 O 0.96014(10) 0.4370(2) 0.70753(13) 0.0879(5) Uani 1 1 d . . . . .
N1 N 0.65172(11) 0.02858(18) 0.50829(14) 0.0625(5) Uani 1 1 d . . . . .
C1 C 0.57889(13) 0.0844(2) 0.43842(15) 0.0576(5) Uani 1 1 d . . . . .
C2 C 0.51827(16) 0.0128(3) 0.3638(2) 0.0791(7) Uani 1 1 d . . . . .
H2 H 0.5219 -0.0856 0.3543 0.095 Uiso 1 1 calc R U . . .
C3 C 0.45153(16) 0.0931(4) 0.3033(2) 0.0879(8) Uani 1 1 d . . . . .
H3 H 0.4098 0.0477 0.2521 0.106 Uiso 1 1 calc R U . . .
C4 C 0.44623(14) 0.2377(3) 0.31755(17) 0.0820(7) Uani 1 1 d . . . . .
H4 H 0.4006 0.2889 0.2766 0.098 Uiso 1 1 calc R U . . .
C5 C 0.50790(12) 0.3092(3) 0.39224(16) 0.0676(6) Uani 1 1 d . . . . .
H5 H 0.5042 0.4077 0.4013 0.081 Uiso 1 1 calc R U . . .
C6 C 0.57470(11) 0.2315(2) 0.45265(14) 0.0548(5) Uani 1 1 d . . . . .
C7 C 0.65137(11) 0.2785(2) 0.53775(14) 0.0493(5) Uani 1 1 d . . . . .
C8 C 0.69844(13) 0.1338(2) 0.56817(15) 0.0553(5) Uani 1 1 d . . . . .
C9 C 0.67720(18) -0.1213(2) 0.5145(2) 0.0890(8) Uani 1 1 d . . . . .
H9A H 0.6898 -0.1478 0.4539 0.133 Uiso 1 1 calc R U . . .
H9B H 0.6323 -0.1805 0.5218 0.133 Uiso 1 1 calc R U . . .
H9C H 0.7263 -0.1347 0.5718 0.133 Uiso 1 1 calc R U . . .
C10 C 0.62938(12) 0.3330(2) 0.62850(15) 0.0563(5) Uani 1 1 d . . . . .
H10 H 0.5813 0.2970 0.6405 0.068 Uiso 1 1 calc R U . . .
C11 C 0.67435(12) 0.4287(2) 0.69154(15) 0.0563(5) Uani 1 1 d . . . . .
H11 H 0.6577 0.4542 0.7473 0.068 Uiso 1 1 calc R U . . .
C12 C 0.75139(11) 0.4995(2) 0.67853(14) 0.0526(5) Uani 1 1 d . . . . .
H12 H 0.7509 0.6009 0.6973 0.063 Uiso 1 1 calc R U . . .
C13 C 0.75146(11) 0.4919(2) 0.56933(14) 0.0486(5) Uani 1 1 d . . . . .
C14 C 0.79770(13) 0.5912(2) 0.53293(16) 0.0597(5) Uani 1 1 d . . . . .
H14 H 0.8255 0.6652 0.5750 0.072 Uiso 1 1 calc R U . . .
C15 C 0.80323(13) 0.5825(3) 0.43634(17) 0.0672(6) Uani 1 1 d . . . . .
H15 H 0.8345 0.6499 0.4137 0.081 Uiso 1 1 calc R U . . .
C16 C 0.76220(13) 0.4735(3) 0.37331(16) 0.0672(6) Uani 1 1 d . . . . .
H16 H 0.7669 0.4652 0.3086 0.081 Uiso 1 1 calc R U . . .
C17 C 0.71412(12) 0.3769(2) 0.40684(14) 0.0574(5) Uani 1 1 d . . . . .
H17 H 0.6857 0.3045 0.3636 0.069 Uiso 1 1 calc R U . . .
C18 C 0.70700(11) 0.3850(2) 0.50424(13) 0.0474(5) Uani 1 1 d . . . . .
C19 C 0.83303(11) 0.4303(2) 0.74781(14) 0.0542(5) Uani 1 1 d . . . . .
H19 H 0.8373 0.3316 0.7253 0.065 Uiso 1 1 calc R U . . .
C20 C 0.83812(15) 0.4287(3) 0.85843(16) 0.0678(6) Uani 1 1 d . . . . .
C21 C 0.91784(19) 0.3363(5) 1.01830(18) 0.1277(14) Uani 1 1 d . . . . .
H21A H 0.8788 0.2708 1.0333 0.192 Uiso 1 1 calc R U . . .
H21B H 0.9115 0.4298 1.0443 0.192 Uiso 1 1 calc R U . . .
H21C H 0.9743 0.3027 1.0492 0.192 Uiso 1 1 calc R U . . .
C22 C 0.90968(13) 0.5149(3) 0.74332(16) 0.0638(6) Uani 1 1 d . . . . .
C23 C 1.03566(18) 0.5097(4) 0.7001(3) 0.1328(14) Uani 1 1 d . . . . .
H23A H 1.0647 0.4483 0.6662 0.199 Uiso 1 1 calc R U . . .
H23B H 1.0720 0.5314 0.7667 0.199 Uiso 1 1 calc R U . . .
H23C H 1.0199 0.5973 0.6625 0.199 Uiso 1 1 calc R U . . .

loop_
_atom_site_aniso_label
_atom_site_aniso_U_11
_atom_site_aniso_U_22
_atom_site_aniso_U_33
_atom_site_aniso_U_23
_atom_site_aniso_U_13
_atom_site_aniso_U_12
O1 0.0697(10) 0.0806(11) 0.0560(9) 0.0124(7) 0.0118(8) 0.0217(8)
O2 0.1070(14) 0.165(2) 0.0585(10) -0.0220(11) 0.0327(10) 0.0227(14)
O3 0.0668(10) 0.1447(16) 0.0482(9) 0.0150(9) 0.0108(8) 0.0028(10)
O4 0.0863(12) 0.0915(13) 0.0968(13) -0.0236(11) 0.0245(10) -0.0295(10)
O5 0.0633(10) 0.1172(14) 0.0947(13) -0.0105(11) 0.0412(9) -0.0048(10)
N1 0.0706(11) 0.0522(10) 0.0703(12) 0.0020(9) 0.0299(10) 0.0039(9)
C1 0.0569(12) 0.0637(14) 0.0569(12) -0.0050(10) 0.0243(10) -0.0075(10)
C2 0.0787(16) 0.0816(17) 0.0844(17) -0.0256(14) 0.0359(15) -0.0260(14)
C3 0.0644(15) 0.122(2) 0.0749(17) -0.0234(16) 0.0169(13) -0.0327(16)
C4 0.0535(13) 0.115(2) 0.0681(15) 0.0002(15) 0.0044(11) -0.0070(14)
C5 0.0521(12) 0.0773(15) 0.0656(14) 0.0030(12) 0.0065(11) 0.0018(11)
C6 0.0495(11) 0.0606(13) 0.0529(11) -0.0043(9) 0.0138(9) -0.0033(9)
C7 0.0460(10) 0.0528(11) 0.0478(10) -0.0001(9) 0.0123(8) 0.0047(8)
C8 0.0600(12) 0.0622(13) 0.0469(11) 0.0061(10) 0.0212(10) 0.0087(10)
C9 0.118(2) 0.0533(14) 0.109(2) 0.0094(13) 0.0555(18) 0.0129(14)
C10 0.0480(11) 0.0684(13) 0.0557(12) -0.0027(10) 0.0205(9) 0.0011(10)
C11 0.0517(11) 0.0714(13) 0.0508(11) -0.0049(10) 0.0230(9) 0.0072(10)
C12 0.0520(11) 0.0559(12) 0.0507(11) -0.0078(9) 0.0171(9) 0.0031(9)
C13 0.0441(10) 0.0533(11) 0.0483(10) 0.0026(9) 0.0141(9) 0.0081(9)
C14 0.0575(12) 0.0599(13) 0.0613(13) 0.0037(10) 0.0178(10) 0.0028(10)
C15 0.0614(13) 0.0779(15) 0.0646(14) 0.0165(12) 0.0229(11) 0.0020(12)
C16 0.0599(13) 0.0955(18) 0.0482(12) 0.0108(12) 0.0196(10) 0.0089(12)
C17 0.0513(11) 0.0742(14) 0.0434(11) -0.0013(10) 0.0094(9) 0.0067(10)
C18 0.0417(10) 0.0560(12) 0.0422(10) 0.0031(9) 0.0095(8) 0.0098(8)
C19 0.0498(11) 0.0697(13) 0.0426(10) -0.0068(9) 0.0136(9) -0.0008(10)
C20 0.0599(13) 0.0949(17) 0.0485(12) -0.0088(12) 0.0163(11) -0.0073(13)
C21 0.097(2) 0.233(4) 0.0458(14) 0.028(2) 0.0105(14) -0.010(2)
C22 0.0563(12) 0.0852(17) 0.0474(12) -0.0050(11) 0.0121(10) -0.0049(12)
C23 0.0791(19) 0.190(4) 0.153(3) -0.018(3) 0.071(2) -0.034(2)

loop_
_atom_type_symbol
_atom_type_description
_atom_type_scat_dispersion_real
_atom_type_scat_dispersion_imag
_atom_type_scat_source
C C 0.0033 0.0016 'International Tables Vol C Tables 4.2.6.8 and 6.1.1.4'
H H 0.0000 0.0000 'International Tables Vol C Tables 4.2.6.8 and 6.1.1.4'
N N 0.0061 0.0033 'International Tables Vol C Tables 4.2.6.8 and 6.1.1.4'
O O 0.0106 0.0060 'International Tables Vol C Tables 4.2.6.8 and 6.1.1.4'

loop_
_geom_angle_atom_site_label_1
_geom_angle_atom_site_label_2
_geom_angle_atom_site_label_3
_geom_angle
_geom_angle_site_symmetry_1
_geom_angle_site_symmetry_3
_geom_angle_publ_flag
C20 O3 C21 117.3(2) . . ?
C22 O5 C23 115.8(2) . . ?
C8 N1 C1 111.60(17) . . ?
C8 N1 C9 123.4(2) . . ?
C1 N1 C9 124.9(2) . . ?
C2 C1 C6 121.8(2) . . ?
C2 C1 N1 128.5(2) . . ?
C6 C1 N1 109.73(17) . . ?
C1 C2 C3 117.5(2) . . ?
C1 C2 H2 121.2 . . ?
C3 C2 H2 121.2 . . ?
C4 C3 C2 121.1(2) . . ?
C4 C3 H3 119.4 . . ?
C2 C3 H3 119.4 . . ?
C3 C4 C5 121.0(2) . . ?
C3 C4 H4 119.5 . . ?
C5 C4 H4 119.5 . . ?
C6 C5 C4 118.7(2) . . ?
C6 C5 H5 120.6 . . ?
C4 C5 H5 120.6 . . ?
C5 C6 C1 119.85(19) . . ?
C5 C6 C7 130.95(19) . . ?
C1 C6 C7 109.20(17) . . ?
C10 C7 C6 112.79(15) . . ?
C10 C7 C18 111.32(16) . . ?
C6 C7 C18 113.34(15) . . ?
C10 C7 C8 107.29(15) . . ?
C6 C7 C8 101.39(15) . . ?
C18 C7 C8 110.08(15) . . ?
O1 C8 N1 125.56(19) . . ?
O1 C8 C7 126.35(19) . . ?
N1 C8 C7 108.07(16) . . ?
N1 C9 H9A 109.5 . . ?
N1 C9 H9B 109.5 . . ?
H9A C9 H9B 109.5 . . ?
N1 C9 H9C 109.5 . . ?
H9A C9 H9C 109.5 . . ?
H9B C9 H9C 109.5 . . ?
C11 C10 C7 123.53(18) . . ?
C11 C10 H10 118.2 . . ?
C7 C10 H10 118.2 . . ?
C10 C11 C12 123.52(19) . . ?
C10 C11 H11 118.2 . . ?
C12 C11 H11 118.2 . . ?
C11 C12 C13 111.20(15) . . ?
C11 C12 C19 111.41(16) . . ?
C13 C12 C19 109.44(15) . . ?
C11 C12 H12 108.2 . . ?
C13 C12 H12 108.2 . . ?
C19 C12 H12 108.2 . . ?
C14 C13 C18 118.73(18) . . ?
C14 C13 C12 120.07(18) . . ?
C18 C13 C12 121.19(17) . . ?
C15 C14 C13 121.7(2) . . ?
C15 C14 H14 119.2 . . ?
C13 C14 H14 119.2 . . ?
C14 C15 C16 119.7(2) . . ?
C14 C15 H15 120.2 . . ?
C16 C15 H15 120.2 . . ?
C17 C16 C15 119.5(2) . . ?
C17 C16 H16 120.2 . . ?
C15 C16 H16 120.2 . . ?
C16 C17 C18 121.5(2) . . ?
C16 C17 H17 119.2 . . ?
C18 C17 H17 119.2 . . ?
C13 C18 C17 118.76(18) . . ?
C13 C18 C7 121.19(16) . . ?
C17 C18 C7 120.05(17) . . ?
C20 C19 C22 105.10(16) . . ?
C20 C19 C12 113.68(17) . . ?
C22 C19 C12 110.51(17) . . ?
C20 C19 H19 109.1 . . ?
C22 C19 H19 109.1 . . ?
C12 C19 H19 109.1 . . ?
O2 C20 O3 124.3(2) . . ?
O2 C20 C19 125.9(2) . . ?
O3 C20 C19 109.8(2) . . ?
O3 C21 H21A 109.5 . . ?
O3 C21 H21B 109.5 . . ?
H21A C21 H21B 109.5 . . ?
O3 C21 H21C 109.5 . . ?
H21A C21 H21C 109.5 . . ?
H21B C21 H21C 109.5 . . ?
O4 C22 O5 124.8(2) . . ?
O4 C22 C19 123.3(2) . . ?
O5 C22 C19 111.9(2) . . ?
O5 C23 H23A 109.5 . . ?
O5 C23 H23B 109.5 . . ?
H23A C23 H23B 109.5 . . ?
O5 C23 H23C 109.5 . . ?
H23A C23 H23C 109.5 . . ?
H23B C23 H23C 109.5 . . ?

loop_
_geom_bond_atom_site_label_1
_geom_bond_atom_site_label_2
_geom_bond_distance
_geom_bond_site_symmetry_2
_geom_bond_publ_flag
O1 C8 1.214(2) . ?
O2 C20 1.193(3) . ?
O3 C20 1.325(3) . ?
O3 C21 1.453(3) . ?
O4 C22 1.192(3) . ?
O5 C22 1.318(3) . ?
O5 C23 1.461(3) . ?
N1 C8 1.364(3) . ?
N1 C1 1.402(3) . ?
N1 C9 1.453(3) . ?
C1 C2 1.378(3) . ?
C1 C6 1.387(3) . ?
C2 C3 1.390(4) . ?
C2 H2 0.9300 . ?
C3 C4 1.366(4) . ?
C3 H3 0.9300 . ?
C4 C5 1.387(3) . ?
C4 H4 0.9300 . ?
C5 C6 1.377(3) . ?
C5 H5 0.9300 . ?
C6 C7 1.516(2) . ?
C7 C10 1.504(3) . ?
C7 C18 1.524(3) . ?
C7 C8 1.550(3) . ?
C9 H9A 0.9600 . ?
C9 H9B 0.9600 . ?
C9 H9C 0.9600 . ?
C10 C11 1.311(3) . ?
C10 H10 0.9300 . ?
C11 C12 1.502(3) . ?
C11 H11 0.9300 . ?
C12 C13 1.519(3) . ?
C12 C19 1.546(3) . ?
C12 H12 0.9800 . ?
C13 C14 1.394(3) . ?
C13 C18 1.395(3) . ?
C14 C15 1.375(3) . ?
C14 H14 0.9300 . ?
C15 C16 1.377(3) . ?
C15 H15 0.9300 . ?
C16 C17 1.377(3) . ?
C16 H16 0.9300 . ?
C17 C18 1.396(3) . ?
C17 H17 0.9300 . ?
C19 C20 1.513(3) . ?
C19 C22 1.518(3) . ?
C19 H19 0.9800 . ?
C21 H21A 0.9600 . ?
C21 H21B 0.9600 . ?
C21 H21C 0.9600 . ?
C23 H23A 0.9600 . ?
C23 H23B 0.9600 . ?
C23 H23C 0.9600 . ?

loop_
_geom_hbond_atom_site_label_D
_geom_hbond_atom_site_label_H
_geom_hbond_atom_site_label_A
_geom_hbond_distance_DH
_geom_hbond_distance_HA
_geom_hbond_distance_DA
_geom_hbond_angle_DHA
_geom_hbond_site_symmetry_A
C21 H21C O4 0.96 2.64 3.326(3) 128.6 3_767
C19 H19 O1 0.98 2.48 3.352(3) 148.0 .
C9 H9A O2 0.96 2.56 3.138(3) 118.8 4_565
C9 H9A O2 0.96 2.56 3.138(3) 118.8 4_565
C19 H19 O1 0.98 2.48 3.352(3) 148.0 .
C21 H21C O4 0.96 2.64 3.326(3) 128.6 3_767

loop_
_geom_torsion_atom_site_label_1
_geom_torsion_atom_site_label_2
_geom_torsion_atom_site_label_3
_geom_torsion_atom_site_label_4
_geom_torsion
_geom_torsion_site_symmetry_1
_geom_torsion_site_symmetry_2
_geom_torsion_site_symmetry_3
_geom_torsion_site_symmetry_4
_geom_torsion_publ_flag
C8 N1 C1 C2 177.6(2) . . . . ?
C9 N1 C1 C2 0.0(3) . . . . ?
C8 N1 C1 C6 -1.5(2) . . . . ?
C9 N1 C1 C6 -179.0(2) . . . . ?
C6 C1 C2 C3 -0.7(3) . . . . ?
N1 C1 C2 C3 -179.7(2) . . . . ?
C1 C2 C3 C4 -0.2(4) . . . . ?
C2 C3 C4 C5 0.8(4) . . . . ?
C3 C4 C5 C6 -0.5(4) . . . . ?
C4 C5 C6 C1 -0.4(3) . . . . ?
C4 C5 C6 C7 178.7(2) . . . . ?
C2 C1 C6 C5 1.0(3) . . . . ?
N1 C1 C6 C5 -179.83(18) . . . . ?
C2 C1 C6 C7 -178.26(19) . . . . ?
N1 C1 C6 C7 0.9(2) . . . . ?
C5 C6 C7 C10 66.4(3) . . . . ?
C1 C6 C7 C10 -114.46(19) . . . . ?
C5 C6 C7 C18 -61.3(3) . . . . ?
C1 C6 C7 C18 117.89(18) . . . . ?
C5 C6 C7 C8 -179.2(2) . . . . ?
C1 C6 C7 C8 0.0(2) . . . . ?
C1 N1 C8 O1 -179.74(19) . . . . ?
C9 N1 C8 O1 -2.2(3) . . . . ?
C1 N1 C8 C7 1.5(2) . . . . ?
C9 N1 C8 C7 179.03(19) . . . . ?
C10 C7 C8 O1 -61.2(2) . . . . ?
C6 C7 C8 O1 -179.64(19) . . . . ?
C18 C7 C8 O1 60.1(2) . . . . ?
C10 C7 C8 N1 117.61(17) . . . . ?
C6 C7 C8 N1 -0.84(19) . . . . ?
C18 C7 C8 N1 -121.11(17) . . . . ?
C6 C7 C10 C11 -151.6(2) . . . . ?
C18 C7 C10 C11 -22.9(3) . . . . ?
C8 C7 C10 C11 97.6(2) . . . . ?
C7 C10 C11 C12 2.4(3) . . . . ?
C10 C11 C12 C13 21.5(3) . . . . ?
C10 C11 C12 C19 -100.8(2) . . . . ?
C11 C12 C13 C14 156.68(18) . . . . ?
C19 C12 C13 C14 -79.8(2) . . . . ?
C11 C12 C13 C18 -24.5(2) . . . . ?
C19 C12 C13 C18 99.0(2) . . . . ?
C18 C13 C14 C15 -2.7(3) . . . . ?
C12 C13 C14 C15 176.12(18) . . . . ?
C13 C14 C15 C16 0.1(3) . . . . ?
C14 C15 C16 C17 1.9(3) . . . . ?
C15 C16 C17 C18 -1.2(3) . . . . ?
C14 C13 C18 C17 3.4(3) . . . . ?
C12 C13 C18 C17 -175.46(16) . . . . ?
C14 C13 C18 C7 -176.53(16) . . . . ?
C12 C13 C18 C7 4.6(3) . . . . ?
C16 C17 C18 C13 -1.5(3) . . . . ?
C16 C17 C18 C7 178.41(18) . . . . ?
C10 C7 C18 C13 18.8(2) . . . . ?
C6 C7 C18 C13 147.20(17) . . . . ?
C8 C7 C18 C13 -100.1(2) . . . . ?
C10 C7 C18 C17 -161.14(16) . . . . ?
C6 C7 C18 C17 -32.7(2) . . . . ?
C8 C7 C18 C17 80.0(2) . . . . ?
C11 C12 C19 C20 -55.0(2) . . . . ?
C13 C12 C19 C20 -178.41(17) . . . . ?
C11 C12 C19 C22 -172.92(17) . . . . ?
C13 C12 C19 C22 63.7(2) . . . . ?
C21 O3 C20 O2 -2.4(4) . . . . ?
C21 O3 C20 C19 177.1(2) . . . . ?
C22 C19 C20 O2 108.8(3) . . . . ?
C12 C19 C20 O2 -12.2(3) . . . . ?
C22 C19 C20 O3 -70.7(2) . . . . ?
C12 C19 C20 O3 168.33(18) . . . . ?
C23 O5 C22 O4 -0.5(4) . . . . ?
C23 O5 C22 C19 179.8(2) . . . . ?
C20 C19 C22 O4 -60.6(3) . . . . ?
C12 C19 C22 O4 62.4(3) . . . . ?
C20 C19 C22 O5 119.2(2) . . . . ?
C12 C19 C22 O5 -117.8(2) . . . . ?
